data_4100061
_journal_name_full 'Journal of the American Chemical Society'
_journal_paper_doi 10.1021/ja043527a
_journal_year 2005
_chemical_formula_moiety 'C24 H36 Cs O9 Ni S10 '
_chemical_formula_sum 'C24 H36 Cs Ni O9 S10'
_chemical_formula_weight 980.75
_space_group_IT_number 2
_symmetry_cell_setting triclinic
_symmetry_Int_Tables_number 2
_symmetry_space_group_name_Hall '-P 1'
_symmetry_space_group_name_H-M 'P -1'
_cell_angle_alpha 84.719(3)
_cell_angle_beta 86.876(3)
_cell_angle_gamma 80.733(3)
_cell_formula_units_Z 2
_cell_length_a 10.7902(7)
_cell_length_b 12.9099(7)
_cell_length_c 13.4876(8)
_cell_measurement_temperature 145.1
_cell_volume 1844.9(2)
_cod_original_formula_sum 'C24 H36 Cs O9 Ni S10 '
_cod_database_code 4100061

loop_
_symmetry_equiv_pos_as_xyz
x,y,z
-x,-y,-z

loop_
_atom_site_label
_atom_site_type_symbol
_atom_site_fract_x
_atom_site_fract_y
_atom_site_fract_z
_atom_site_U_iso_or_equiv
_atom_site_adp_type
_atom_site_occupancy
_atom_site_symmetry_multiplicity
_atom_site_calc_flag
_atom_site_refinement_flags
_atom_site_disorder_assembly
_atom_site_disorder_group
Cs1 Cs 0.05121(1) 0.17896(1) -0.02289(1) 0.01949(2) Uani 1.00 1 d . . .
Ni1 Ni 0.34350(2) 0.04005(2) 0.42232(1) 0.01731(5) Uani 1.00 1 d . . .
S1 S 0.17518(4) -0.00053(3) 0.50014(3) 0.0219(1) Uani 1.00 1 d . . .
S2 S 0.08930(4) -0.21287(3) 0.55183(3) 0.0238(1) Uani 1.00 1 d . . .
S3 S 0.12153(5) -0.44660(4) 0.55672(4) 0.0301(1) Uani 1.00 1 d . . .
S4 S 0.31843(4) -0.32565(3) 0.46553(3) 0.0211(1) Uani 1.00 1 d . . .
S5 S 0.42125(4) -0.12265(3) 0.40225(3) 0.0197(1) Uani 1.00 1 d . . .
S6 S 0.50578(4) 0.08238(3) 0.33612(3) 0.0214(1) Uani 1.00 1 d . . .
S7 S 0.59019(4) 0.29578(3) 0.28603(3) 0.0210(1) Uani 1.00 1 d . . .
S8 S 0.56151(5) 0.52840(4) 0.29077(4) 0.0343(1) Uani 1.00 1 d . . .
S9 S 0.37659(4) 0.40372(3) 0.39521(3) 0.0224(1) Uani 1.00 1 d . . .
S10 S 0.27152(4) 0.20113(3) 0.45243(3) 0.0220(1) Uani 1.00 1 d . . .
O1 O 0.1381(1) 0.3366(1) 0.12510(9) 0.0245(3) Uani 1.00 1 d . . .
O2 O -0.1284(1) 0.3563(1) 0.09588(9) 0.0262(3) Uani 1.00 1 d . . .
O3 O -0.2231(1) 0.3280(1) -0.09533(9) 0.0255(3) Uani 1.00 1 d . . .
O4 O -0.0047(1) 0.3299(1) -0.23025(9) 0.0274(3) Uani 1.00 1 d . . .
O5 O 0.2384(1) 0.2109(1) -0.20273(9) 0.0239(3) Uani 1.00 1 d . . .
O6 O 0.3243(1) 0.2421(1) -0.00790(9) 0.0236(3) Uani 1.00 1 d . . .
O7 O -0.0534(1) 0.0212(1) 0.17261(9) 0.0241(3) Uani 1.00 1 d . . .
O8 O -0.2577(1) 0.0289(1) 0.04874(9) 0.0243(3) Uani 1.00 1 d . . .
O9 O -0.2053(1) -0.03129(9) -0.14793(9) 0.0222(3) Uani 1.00 1 d . . .
C1 C 0.1990(2) -0.1354(1) 0.4997(1) 0.0199(4) Uani 1.00 1 d . . .
C2 C 0.1744(2) -0.3347(1) 0.5273(1) 0.0223(4) Uani 1.00 1 d . . .
C3 C 0.3058(1) -0.1886(1) 0.4576(1) 0.0187(4) Uani 1.00 1 d . . .
C4 C 0.4860(1) 0.2162(1) 0.3440(1) 0.0182(4) Uani 1.00 1 d . . .
C5 C 0.5116(2) 0.4154(1) 0.3219(1) 0.0224(4) Uani 1.00 1 d . . .
C6 C 0.3856(1) 0.2673(1) 0.3953(1) 0.0186(4) Uani 1.00 1 d . . .
C7 C 0.0444(2) 0.3335(2) 0.2038(1) 0.0320(5) Uani 1.00 1 d . . .
C8 C -0.0733(2) 0.4033(2) 0.1714(1) 0.0344(5) Uani 1.00 1 d . . .
C9 C -0.2255(2) 0.4300(1) 0.0501(1) 0.0284(5) Uani 1.00 1 d . . .
C10 C -0.2975(2) 0.3740(1) -0.0151(1) 0.0274(5) Uani 1.00 1 d . . .
C11 C -0.2127(2) 0.4038(1) -0.1789(1) 0.0308(5) Uani 1.00 1 d . . .
C12 C -0.1310(2) 0.3534(2) -0.2604(1) 0.0298(5) Uani 1.00 1 d . . .
C13 C 0.0793(2) 0.2967(1) -0.3108(1) 0.0275(5) Uani 1.00 1 d . . .
C14 C 0.2114(2) 0.2929(1) -0.2807(1) 0.0272(5) Uani 1.00 1 d . . .
C15 C 0.3656(2) 0.1957(1) -0.1748(1) 0.0271(5) Uani 1.00 1 d . . .
C16 C 0.3893(2) 0.2691(1) -0.0992(1) 0.0245(4) Uani 1.00 1 d . . .
C17 C 0.3526(2) 0.2989(1) 0.0714(1) 0.0257(5) Uani 1.00 1 d . . .
C18 C 0.2590(2) 0.2874(1) 0.1566(1) 0.0254(4) Uani 1.00 1 d . . .
C19 C -0.1806(2) 0.0450(1) 0.2089(1) 0.0239(4) Uani 1.00 1 d . . .
C20 C -0.2587(2) 0.0980(1) 0.1251(1) 0.0227(4) Uani 1.00 1 d . . .
C21 C -0.3357(2) 0.0764(1) -0.0298(1) 0.0238(4) Uani 1.00 1 d . . .
C22 C -0.3297(2) 0.0005(1) -0.1093(1) 0.0247(4) Uani 1.00 1 d . . .
C23 C -0.1580(2) 0.0491(1) -0.2115(1) 0.0229(4) Uani 1.00 1 d . . .
C24 C -0.0308(2) 0.0045(1) -0.2524(1) 0.0236(4) Uani 1.00 1 d . . .
H1 H 0.0279(2) 0.2634(2) 0.2179(1) 0.038(1) Uiso 1.00 1 c . . .
H2 H 0.0729(2) 0.3572(2) 0.2619(1) 0.038(1) Uiso 1.00 1 c . . .
H3 H -0.0535(2) 0.4697(2) 0.1452(1) 0.042(1) Uiso 1.00 1 c . . .
H4 H -0.1311(2) 0.4127(2) 0.2268(1) 0.042(1) Uiso 1.00 1 c . . .
H5 H -0.2806(2) 0.4616(1) 0.1000(1) 0.033(1) Uiso 1.00 1 c . . .
H6 H -0.1893(2) 0.4829(1) 0.0103(1) 0.033(1) Uiso 1.00 1 c . . .
H7 H -0.3648(2) 0.4232(1) -0.0422(1) 0.032(1) Uiso 1.00 1 c . . .
H8 H -0.3303(2) 0.3196(1) 0.0252(1) 0.032(1) Uiso 1.00 1 c . . .
H9 H -0.2939(2) 0.4299(1) -0.2029(1) 0.036(1) Uiso 1.00 1 c . . .
H10 H -0.1765(2) 0.4604(1) -0.1585(1) 0.036(1) Uiso 1.00 1 c . . .
H11 H -0.1351(2) 0.4003(2) -0.3191(1) 0.036(1) Uiso 1.00 1 c . . .
H12 H -0.1593(2) 0.2903(2) -0.2735(1) 0.036(1) Uiso 1.00 1 c . . .
H13 H 0.0674(2) 0.2286(1) -0.3259(1) 0.033(1) Uiso 1.00 1 c . . .
H14 H 0.0634(2) 0.3451(1) -0.3678(1) 0.034(1) Uiso 1.00 1 c . . .
H15 H 0.2203(2) 0.3586(1) -0.2576(1) 0.033(1) Uiso 1.00 1 c . . .
H16 H 0.2679(2) 0.2792(1) -0.3361(1) 0.033(1) Uiso 1.00 1 c . . .
H17 H 0.3871(2) 0.1253(1) -0.1466(1) 0.031(1) Uiso 1.00 1 c . . .
H18 H 0.4174(2) 0.2067(1) -0.2328(1) 0.032(1) Uiso 1.00 1 c . . .
H19 H 0.3588(2) 0.3398(1) -0.1227(1) 0.029(1) Uiso 1.00 1 c . . .
H20 H 0.4768(2) 0.2617(1) -0.0891(1) 0.029(1) Uiso 1.00 1 c . . .
H21 H 0.4348(2) 0.2716(1) 0.0929(1) 0.031(1) Uiso 1.00 1 c . . .
H22 H 0.3485(2) 0.3713(1) 0.0490(1) 0.031(1) Uiso 1.00 1 c . . .
H23 H 0.2811(2) 0.3205(1) 0.2117(1) 0.030(1) Uiso 1.00 1 c . . .
H24 H 0.2579(2) 0.2149(1) 0.1756(1) 0.030(1) Uiso 1.00 1 c . . .
H25 H -0.2105(2) -0.0181(1) 0.2335(1) 0.029(1) Uiso 1.00 1 c . . .
H26 H -0.1854(2) 0.0905(1) 0.2610(1) 0.029(1) Uiso 1.00 1 c . . .
H27 H -0.2253(2) 0.1589(1) 0.0983(1) 0.027(1) Uiso 1.00 1 c . . .
H28 H -0.3427(2) 0.1181(1) 0.1493(1) 0.027(1) Uiso 1.00 1 c . . .
H29 H -0.4198(2) 0.0929(1) -0.0046(1) 0.028(1) Uiso 1.00 1 c . . .
H30 H -0.3070(2) 0.1390(1) -0.0576(1) 0.027(1) Uiso 1.00 1 c . . .
H31 H -0.3800(2) 0.0333(1) -0.1626(1) 0.029(1) Uiso 1.00 1 c . . .
H32 H -0.3622(2) -0.0604(1) -0.0813(1) 0.029(1) Uiso 1.00 1 c . . .
H33 H -0.2131(2) 0.0719(1) -0.2645(1) 0.027(1) Uiso 1.00 1 c . . .
H34 H -0.1514(2) 0.1071(1) -0.1746(1) 0.027(1) Uiso 1.00 1 c . . .
H35 H -0.0364(2) -0.0574(1) -0.2838(1) 0.028(1) Uiso 1.00 1 c . . .
H36 H -0.0007(2) 0.0548(1) -0.2997(1) 0.028(1) Uiso 1.00 1 c . . .
